data_4062350
loop_
_publ_author_name
'Ram\'irez-L\'opez, Pedro'
'Sierra, Miguel A.'
'G\'omez-Gallego, Mar'
'Manche\~no, Mar\'ia Jos\'e'
'Gornitzka, Heinz'

_publ_section_title
;
 New Reactivity Modes of Chromium(0) Fischer Carbene Complexes: Unprecedented
 Insertion of a Carbene Ligand into an Active B-H Bond
;
_journal_issue 24
_journal_name_full Organometallics
_journal_page_first 5092
_journal_page_last 5099
_journal_paper_doi 10.1021/om034010v
_journal_volume 22
_journal_year 2003
_chemical_formula_sum 'C20 H20 B N4 Na O2'
_chemical_formula_weight 382.20
_space_group_IT_number 61
_symmetry_cell_setting orthorhombic
_symmetry_space_group_name_Hall '-P 2ac 2ab'
_symmetry_space_group_name_H-M 'P b c a'
_cell_angle_alpha 90.00
_cell_angle_beta 90.00
_cell_angle_gamma 90.00
_cell_formula_units_Z 8
_cell_length_a 8.7633(6)
_cell_length_b 7.8939(6)
_cell_length_c 38.657(3)
_cell_measurement_temperature 193(2)
_cell_volume 2674.2(3)
_diffrn_ambient_temperature 193(2)
_exptl_crystal_density_diffrn 1.899
_cod_depositor_comments
;
The following automatic conversions were performed:
'_symmetry_cell_setting' value 'Orthorhombic' changed to 'orthorhombic'
according to '/home/saulius/struct/CIF-dictionaries/cif_core.dic'
dictionary named 'cif_core.dic' version 2.4.1 from 2010-06-29.

Automatic conversion script
Id: cif_fix_enum 1527 2010-12-29 10:47:43Z saulius 
;
_cod_database_code 4062350

loop_
_symmetry_equiv_pos_as_xyz
'x, y, z'
'-x+1/2, -y, z+1/2'
'-x, y+1/2, -z+1/2'
'x+1/2, -y+1/2, -z'
'-x, -y, -z'
'x-1/2, y, -z-1/2'
'x, -y-1/2, z-1/2'
'-x-1/2, y-1/2, z'

loop_
_atom_site_label
_atom_site_type_symbol
_atom_site_fract_x
_atom_site_fract_y
_atom_site_fract_z
_atom_site_U_iso_or_equiv
_atom_site_adp_type
_atom_site_occupancy
_atom_site_symmetry_multiplicity
_atom_site_calc_flag
_atom_site_refinement_flags
_atom_site_disorder_assembly
_atom_site_disorder_group
B1 B 0.8749(2) 0.6450(2) 0.55968(5) 0.0277(4) Uani 1 1 d . . .
C1 C 1.0301(2) 0.5538(2) 0.54902(4) 0.0285(4) Uani 1 1 d . . .
C2 C 0.89076(18) 0.7423(2) 0.59647(4) 0.0283(4) Uani 1 1 d . . .
H2 H 0.7919 0.8011 0.6013 0.034 Uiso 1 1 calc R . .
C3 C 1.0199(2) 0.9797(2) 0.62284(5) 0.0384(4) Uani 1 1 d . . .
H3A H 1.0493 0.9132 0.6435 0.046 Uiso 1 1 calc R . .
H3B H 0.9200 1.0338 0.6274 0.046 Uiso 1 1 calc R . .
C4 C 1.1375(2) 1.1121(3) 0.61574(6) 0.0468(5) Uani 1 1 d . . .
H4A H 1.2355 1.0576 0.6107 0.070 Uiso 1 1 calc R . .
H4B H 1.1482 1.1856 0.6360 0.070 Uiso 1 1 calc R . .
H4C H 1.1059 1.1801 0.5958 0.070 Uiso 1 1 calc R . .
C5 C 0.92307(19) 0.6280(2) 0.62544(4) 0.0296(4) Uani 1 1 d . . .
C6 C 0.94733(19) 0.5329(2) 0.64900(4) 0.0307(4) Uani 1 1 d . . .
C7 C 0.98029(19) 0.4186(2) 0.67688(4) 0.0288(4) Uani 1 1 d . . .
C8 C 0.8802(2) 0.2881(2) 0.68537(5) 0.0357(4) Uani 1 1 d . . .
H8 H 0.7869 0.2763 0.6731 0.043 Uiso 1 1 calc R . .
C9 C 0.9158(2) 0.1756(3) 0.71155(5) 0.0413(5) Uani 1 1 d . . .
H9 H 0.8474 0.0860 0.7170 0.050 Uiso 1 1 calc R . .
C10 C 1.0502(2) 0.1926(3) 0.72987(5) 0.0443(5) Uani 1 1 d . . .
H10 H 1.0740 0.1156 0.7480 0.053 Uiso 1 1 calc R . .
C11 C 1.1497(2) 0.3219(3) 0.72175(5) 0.0424(5) Uani 1 1 d . . .
H11 H 1.2422 0.3337 0.7343 0.051 Uiso 1 1 calc R . .
C12 C 1.1162(2) 0.4342(2) 0.69552(5) 0.0352(4) Uani 1 1 d . . .
H12 H 1.1857 0.5226 0.6901 0.042 Uiso 1 1 calc R . .
N1 N 1.14180(18) 0.4911(2) 0.54036(4) 0.0386(4) Uani 1 1 d . . .
Na1 Na 1.09372(8) 0.92111(9) 0.538099(18) 0.0344(2) Uani 1 1 d . . .
O1 O 0.95698(16) 1.16353(17) 0.51999(3) 0.0343(3) Uani 1 1 d . . .
O2 O 1.00853(13) 0.87021(14) 0.59329(3) 0.0293(3) Uani 1 1 d . . .
H1B H 0.784(2) 0.549(2) 0.5606(4) 0.030(5) Uiso 1 1 d . . .
H2B H 0.848(2) 0.740(2) 0.5379(4) 0.030(5) Uiso 1 1 d . . .
H2O H 0.875(3) 1.175(3) 0.5296(6) 0.060(8) Uiso 1 1 d . . .
H1O H 1.003(3) 1.256(3) 0.5228(6) 0.060(7) Uiso 1 1 d . . .

loop_
_atom_site_aniso_label
_atom_site_aniso_U_11
_atom_site_aniso_U_22
_atom_site_aniso_U_33
_atom_site_aniso_U_23
_atom_site_aniso_U_13
_atom_site_aniso_U_12
B1 0.0250(9) 0.0274(10) 0.0306(10) 0.0025(8) -0.0032(8) -0.0015(8)
C1 0.0337(10) 0.0239(8) 0.0279(9) -0.0032(7) -0.0064(7) -0.0035(7)
C2 0.0228(8) 0.0307(9) 0.0313(9) 0.0023(7) 0.0016(7) 0.0015(7)
C3 0.0405(10) 0.0415(11) 0.0331(10) -0.0131(8) 0.0030(8) -0.0004(8)
C4 0.0505(12) 0.0441(11) 0.0457(12) -0.0174(9) 0.0030(9) -0.0077(10)
C5 0.0237(8) 0.0340(9) 0.0310(9) -0.0024(8) 0.0027(7) -0.0005(7)
C6 0.0279(9) 0.0363(9) 0.0281(9) -0.0018(8) 0.0014(7) 0.0000(7)
C7 0.0325(9) 0.0312(9) 0.0225(8) -0.0028(7) 0.0023(7) 0.0051(7)
C8 0.0328(10) 0.0422(11) 0.0320(9) -0.0031(8) 0.0024(7) -0.0002(8)
C9 0.0459(11) 0.0397(10) 0.0383(11) 0.0049(9) 0.0111(9) -0.0005(9)
C10 0.0541(13) 0.0448(11) 0.0340(10) 0.0081(9) 0.0034(9) 0.0152(10)
C11 0.0427(11) 0.0474(11) 0.0371(10) -0.0021(9) -0.0104(9) 0.0086(9)
C12 0.0359(10) 0.0334(9) 0.0362(10) -0.0030(8) -0.0032(8) -0.0004(8)
N1 0.0383(9) 0.0391(9) 0.0383(9) -0.0073(7) -0.0034(7) 0.0062(7)
Na1 0.0343(4) 0.0368(4) 0.0320(4) 0.0022(3) -0.0011(3) -0.0059(3)
O1 0.0322(7) 0.0319(7) 0.0386(7) -0.0048(6) 0.0082(6) -0.0043(6)
O2 0.0299(6) 0.0299(6) 0.0281(6) -0.0051(5) 0.0025(5) -0.0026(5)

loop_
_geom_bond_atom_site_label_1
_geom_bond_atom_site_label_2
_geom_bond_distance
_geom_bond_site_symmetry_2
_geom_bond_publ_flag
B1 C1 1.592(3) . ?
B1 C2 1.622(3) . ?
B1 Na1 3.020(2) . ?
C1 N1 1.147(2) . ?
C1 Na1 2.9826(18) . ?
C2 O2 1.449(2) . ?
C2 C5 1.466(2) . ?
C3 O2 1.436(2) . ?
C3 C4 1.493(3) . ?
C5 C6 1.199(2) . ?
C6 C7 1.435(2) . ?
C7 C8 1.392(3) . ?
C7 C12 1.397(2) . ?
C8 C9 1.382(3) . ?
C9 C10 1.381(3) . ?
C10 C11 1.378(3) . ?
C11 C12 1.379(3) . ?
N1 Na1 2.3842(17) 8_855 ?
Na1 O2 2.2959(13) . ?
Na1 O1 2.3639(15) . ?
Na1 N1 2.3842(17) 8_865 ?
Na1 O1 2.3848(15) 5_776 ?
Na1 Na1 3.5953(14) 5_776 ?
O1 Na1 2.3848(15) 5_776 ?
